data_7007954
loop_
_publ_author_name
'Pennington, Dale A.'
'Clegg, William'
'Coles, Simon J.'
'Harrington, Ross W.'
'Hursthouse, Michael B.'
'Hughes, David L.'
'Light, Mark E.'
'Schormann, Mark'
'Bochmann, Manfred'
'Lancaster, Simon J.'

_publ_section_title
;
 The synthesis, structure and ethene polymerisation catalysis of
 mono(salicylaldiminato) titanium and zirconium complexes.
;
_journal_issue 3
_journal_name_full 'Dalton transactions (Cambridge, England : 2003)'
_journal_page_first 561
_journal_page_last 571
_journal_paper_doi 10.1039/b414229b
_journal_year 2005
_chemical_formula_moiety 'C24 H32 Cl3 N O2 Ti'
_chemical_formula_structural '[TiCl3(thf)(OC6H3tBu-6,-CHNMes-2)]'
_chemical_formula_sum 'C24 H32 Cl3 N O2 Ti'
_chemical_formula_weight 520.76
_chemical_name_common 'Complex 5c'
_chemical_name_systematic
;
?
;
_space_group_IT_number 2
_symmetry_cell_setting triclinic
_symmetry_space_group_name_Hall '-P 1'
_symmetry_space_group_name_H-M 'P -1'
_atom_sites_solution_hydrogens geom
_atom_sites_solution_primary direct
_atom_sites_solution_secondary difmap
_audit_creation_method SHELXL-97
_cell_angle_alpha 91.76(3)
_cell_angle_beta 102.27(3)
_cell_angle_gamma 94.09(3)
_cell_formula_units_Z 2
_cell_length_a 7.9120(16)
_cell_length_b 10.469(2)
_cell_length_c 15.803(3)
_cell_measurement_temperature 140(1)
_cell_volume 1274.4(5)
_computing_cell_refinement 'DENZO (Otwinowski and Minor, 1985)'
_computing_data_collection 'MSC R-Axis-II control software'
_computing_data_reduction 'DENZO, Scalepack (Otwinowski and Minor, 1985)'
_computing_molecular_graphics 'XP (SHELXTL, v.5, 1994)'
_computing_publication_material 'XL (SHELXTL, v.5, 1997)'
_computing_structure_refinement 'SHELXL-97 (Sheldrick, 1997)'
_computing_structure_solution 'SHELXS-97 (Sheldrick, 1990)'
_diffrn_ambient_temperature 140(1)
_diffrn_measured_fraction_theta_full 0.931
_diffrn_measured_fraction_theta_max 0.931
_diffrn_measurement_device_type 'Rigaku R-Axis-IIc'
_diffrn_measurement_method 'image-plate oscillation photos'
_diffrn_radiation_monochromator graphite
_diffrn_radiation_source 'rotating anode'
_diffrn_radiation_type MoK\a
_diffrn_radiation_wavelength 0.71073
_diffrn_reflns_av_R_equivalents 0.0436
_diffrn_reflns_av_sigmaI/netI 0.0617
_diffrn_reflns_limit_h_max 9
_diffrn_reflns_limit_h_min -9
_diffrn_reflns_limit_k_max 11
_diffrn_reflns_limit_k_min -12
_diffrn_reflns_limit_l_max 19
_diffrn_reflns_limit_l_min -19
_diffrn_reflns_number 7307
_diffrn_reflns_theta_full 25.35
_diffrn_reflns_theta_max 25.35
_diffrn_reflns_theta_min 1.32
_exptl_absorpt_coefficient_mu 0.671
_exptl_absorpt_correction_type none
_exptl_crystal_colour dark_red
_exptl_crystal_density_diffrn 1.357
_exptl_crystal_density_method 'not measured'
_exptl_crystal_description block
_exptl_crystal_F_000 544
_exptl_crystal_size_max 0.35
_exptl_crystal_size_mid 0.20
_exptl_crystal_size_min 0.20
_refine_diff_density_max 0.336
_refine_diff_density_min -0.435
_refine_diff_density_rms 0.057
_refine_ls_extinction_method none
_refine_ls_goodness_of_fit_ref 1.078
_refine_ls_hydrogen_treatment mixed
_refine_ls_matrix_type full
_refine_ls_number_parameters 283
_refine_ls_number_reflns 4351
_refine_ls_number_restraints 0
_refine_ls_restrained_S_all 1.078
_refine_ls_R_factor_all 0.0405
_refine_ls_R_factor_gt 0.0365
_refine_ls_shift/su_max 0.001
_refine_ls_shift/su_mean 0.000
_refine_ls_structure_factor_coef Fsqd
_refine_ls_weighting_details 'calc w=1/[\s^2^(Fo^2^)+(0.0545P)^2^+0.1585P] where P=(Fo^2^+2Fc^2^)/3'
_refine_ls_weighting_scheme calc
_refine_ls_wR_factor_gt 0.1046
_refine_ls_wR_factor_ref 0.1067
_reflns_number_gt 3830
_reflns_number_total 4351
_reflns_threshold_expression >2sigma(I)
_cod_data_source_file b414229b.txt
_cod_data_source_block dalep4
_cod_original_cell_volume 1274.4(4)
_cod_original_sg_symbol_H-M P-1
_cod_database_code 7007954

loop_
_symmetry_equiv_pos_as_xyz
'x, y, z'
'-x, -y, -z'

loop_
_atom_site_label
_atom_site_type_symbol
_atom_site_fract_x
_atom_site_fract_y
_atom_site_fract_z
_atom_site_U_iso_or_equiv
_atom_site_adp_type
_atom_site_occupancy
_atom_site_calc_flag
_atom_site_refinement_flags
_atom_site_disorder_assembly
_atom_site_disorder_group
Ti Ti 0.06051(4) 0.73852(3) 0.25009(2) 0.02454(12) Uani 1 d . . .
Cl1 Cl -0.09258(6) 0.76631(5) 0.11036(3) 0.03170(14) Uani 1 d . . .
Cl2 Cl -0.17057(6) 0.63882(5) 0.29508(3) 0.03349(15) Uani 1 d . . .
Cl3 Cl 0.02999(7) 0.94329(5) 0.29680(3) 0.03396(15) Uani 1 d . . .
O1 O 0.21858(16) 0.71572(13) 0.35045(8) 0.0263(3) Uani 1 d . . .
O2 O 0.10542(18) 0.54943(13) 0.20407(9) 0.0290(3) Uani 1 d . . .
N N 0.3052(2) 0.80176(15) 0.20602(10) 0.0247(3) Uani 1 d . . .
C1 C 0.3698(2) 0.77051(18) 0.39927(12) 0.0255(4) Uani 1 d . . .
C2 C 0.4871(2) 0.83093(19) 0.35460(13) 0.0278(4) Uani 1 d . . .
C3 C 0.6476(3) 0.8883(2) 0.40183(14) 0.0327(5) Uani 1 d . . .
H3 H 0.7274 0.9262 0.3728 0.039 Uiso 1 calc R . .
C4 C 0.6859(3) 0.8881(2) 0.49124(14) 0.0351(5) Uani 1 d . . .
H4 H 0.7901 0.9279 0.5228 0.042 Uiso 1 calc R . .
C5 C 0.5672(3) 0.8277(2) 0.53394(13) 0.0338(5) Uani 1 d . . .
H5 H 0.5951 0.8290 0.5942 0.041 Uiso 1 calc R . .
C6 C 0.4076(3) 0.7650(2) 0.49084(13) 0.0295(4) Uani 1 d . . .
C61 C 0.2815(3) 0.6960(2) 0.53991(13) 0.0331(5) Uani 1 d . . .
C62 C 0.3585(3) 0.7005(3) 0.63765(15) 0.0499(6) Uani 1 d . . .
H62A H 0.3825 0.7881 0.6591 0.075 Uiso 1 calc R . .
H62B H 0.4641 0.6581 0.6484 0.075 Uiso 1 calc R . .
H62C H 0.2771 0.6580 0.6667 0.075 Uiso 1 calc R . .
C63 C 0.2443(3) 0.5538(2) 0.50804(15) 0.0420(5) Uani 1 d . . .
H63A H 0.1954 0.5484 0.4469 0.063 Uiso 1 calc R . .
H63B H 0.1638 0.5123 0.5381 0.063 Uiso 1 calc R . .
H63C H 0.3506 0.5121 0.5193 0.063 Uiso 1 calc R . .
C64 C 0.1087(3) 0.7607(2) 0.52563(15) 0.0375(5) Uani 1 d . . .
H64A H 0.1311 0.8490 0.5458 0.056 Uiso 1 calc R . .
H64B H 0.0324 0.7176 0.5573 0.056 Uiso 1 calc R . .
H64C H 0.0553 0.7557 0.4650 0.056 Uiso 1 calc R . .
C10 C 0.4519(3) 0.83308(18) 0.26069(13) 0.0273(4) Uani 1 d . . .
H10 H 0.5451 0.8600 0.2366 0.033 Uiso 1 calc R . .
C11 C 0.3157(2) 0.81274(18) 0.11518(12) 0.0246(4) Uani 1 d . . .
C12 C 0.2659(3) 0.92530(19) 0.07303(14) 0.0301(4) Uani 1 d . . .
C13 C 0.2781(3) 0.9346(2) -0.01340(14) 0.0340(5) Uani 1 d . . .
H13 H 0.2469 1.0088 -0.0416 0.041 Uiso 1 calc R . .
C14 C 0.3352(3) 0.8370(2) -0.05861(13) 0.0340(5) Uani 1 d . . .
C15 C 0.3874(3) 0.7289(2) -0.01487(13) 0.0315(4) Uani 1 d . . .
H15 H 0.4285 0.6636 -0.0443 0.038 Uiso 1 calc R . .
C16 C 0.3804(2) 0.71454(19) 0.07255(13) 0.0268(4) Uani 1 d . . .
C121 C 0.2049(3) 1.0359(2) 0.11859(16) 0.0382(5) Uani 1 d . . .
H12A H 0.2210 1.1129 0.0888 0.057 Uiso 1 calc R . .
H12B H 0.2708 1.0463 0.1772 0.057 Uiso 1 calc R . .
H12C H 0.0842 1.0190 0.1188 0.057 Uiso 1 calc R . .
C141 C 0.3401(3) 0.8489(3) -0.15335(15) 0.0488(6) Uani 1 d . . .
H14A H 0.2290 0.8707 -0.1849 0.073 Uiso 1 calc R . .
H14B H 0.3668 0.7688 -0.1765 0.073 Uiso 1 calc R . .
H14C H 0.4275 0.9148 -0.1587 0.073 Uiso 1 calc R . .
C161 C 0.4493(3) 0.5973(2) 0.11649(14) 0.0340(5) Uani 1 d . . .
H16A H 0.5739 0.6054 0.1282 0.051 Uiso 1 calc R . .
H16B H 0.4068 0.5225 0.0793 0.051 Uiso 1 calc R . .
H16C H 0.4113 0.5893 0.1700 0.051 Uiso 1 calc R . .
C21 C 0.1729(4) 0.4558(2) 0.26667(15) 0.0462(6) Uani 1 d . . .
H21A H 0.1023 0.4467 0.3097 0.055 Uiso 1 calc R . .
H21B H 0.2912 0.4825 0.2961 0.055 Uiso 1 calc R . .
C22 C 0.1661(6) 0.3311(3) 0.2157(2) 0.0919(14) Uani 1 d . . .
H22A H 0.2824 0.3050 0.2189 0.110 Uiso 1 calc R . .
H22B H 0.0999 0.2644 0.2388 0.110 Uiso 1 calc R . .
C23 C 0.0813(3) 0.3523(2) 0.12394(16) 0.0448(6) Uani 1 d . . .
H23A H -0.0057 0.2830 0.1007 0.054 Uiso 1 calc R . .
H23B H 0.1663 0.3584 0.0878 0.054 Uiso 1 calc R . .
C24 C -0.0003(4) 0.4763(2) 0.12839(17) 0.0541(7) Uani 1 d . . .
H24A H -0.0004 0.5225 0.0761 0.065 Uiso 1 calc R . .
H24B H -0.1191 0.4610 0.1350 0.065 Uiso 1 calc R . .

loop_
_atom_site_aniso_label
_atom_site_aniso_U_11
_atom_site_aniso_U_22
_atom_site_aniso_U_33
_atom_site_aniso_U_23
_atom_site_aniso_U_13
_atom_site_aniso_U_12
Ti 0.0241(2) 0.0271(2) 0.0217(2) -0.00223(14) 0.00309(14) 0.00429(15)
Cl1 0.0325(3) 0.0340(3) 0.0258(3) 0.00186(19) -0.0008(2) 0.0045(2)
Cl2 0.0275(3) 0.0414(3) 0.0311(3) 0.0022(2) 0.0062(2) 0.0006(2)
Cl3 0.0382(3) 0.0312(3) 0.0343(3) -0.0055(2) 0.0113(2) 0.0077(2)
O1 0.0243(7) 0.0311(7) 0.0226(7) -0.0020(5) 0.0033(5) 0.0021(6)
O2 0.0327(7) 0.0272(7) 0.0239(7) -0.0048(5) -0.0008(6) 0.0047(6)
N 0.0280(8) 0.0238(8) 0.0225(8) -0.0029(6) 0.0054(7) 0.0055(7)
C1 0.0240(9) 0.0275(9) 0.0247(10) -0.0045(8) 0.0038(8) 0.0060(8)
C2 0.0264(9) 0.0307(10) 0.0257(10) -0.0058(8) 0.0046(8) 0.0053(8)
C3 0.0263(10) 0.0398(11) 0.0316(11) -0.0066(9) 0.0074(8) 0.0013(9)
C4 0.0245(10) 0.0445(12) 0.0331(11) -0.0102(9) 0.0005(9) 0.0027(9)
C5 0.0314(10) 0.0458(12) 0.0223(10) -0.0047(9) 0.0010(8) 0.0074(9)
C6 0.0285(10) 0.0355(11) 0.0238(10) -0.0030(8) 0.0030(8) 0.0076(9)
C61 0.0324(11) 0.0434(12) 0.0230(10) -0.0007(9) 0.0055(8) 0.0030(9)
C62 0.0486(14) 0.0726(18) 0.0260(12) 0.0062(11) 0.0049(10) -0.0033(13)
C63 0.0482(13) 0.0406(13) 0.0395(13) 0.0048(10) 0.0147(11) 0.0031(11)
C64 0.0346(11) 0.0483(13) 0.0318(11) -0.0010(9) 0.0120(9) 0.0038(10)
C10 0.0285(10) 0.0261(9) 0.0287(10) -0.0037(8) 0.0092(8) 0.0054(8)
C11 0.0245(9) 0.0275(9) 0.0212(9) -0.0015(7) 0.0044(7) 0.0009(8)
C12 0.0303(10) 0.0277(10) 0.0320(11) 0.0001(8) 0.0061(8) 0.0033(8)
C13 0.0334(10) 0.0356(11) 0.0324(11) 0.0080(9) 0.0050(9) 0.0031(9)
C14 0.0301(10) 0.0456(12) 0.0250(10) 0.0003(9) 0.0045(8) -0.0006(9)
C15 0.0287(10) 0.0387(11) 0.0261(10) -0.0084(8) 0.0050(8) 0.0034(9)
C16 0.0239(9) 0.0286(10) 0.0268(10) -0.0038(8) 0.0036(8) 0.0026(8)
C121 0.0446(12) 0.0262(10) 0.0467(13) 0.0010(9) 0.0142(10) 0.0087(9)
C141 0.0472(14) 0.0709(17) 0.0286(12) 0.0061(11) 0.0089(10) 0.0023(13)
C161 0.0345(11) 0.0330(11) 0.0359(12) -0.0019(9) 0.0085(9) 0.0114(9)
C21 0.0698(16) 0.0325(11) 0.0330(12) -0.0002(9) -0.0007(11) 0.0188(12)
C22 0.167(4) 0.0352(14) 0.0546(19) -0.0131(13) -0.024(2) 0.0303(19)
C23 0.0475(13) 0.0368(12) 0.0450(14) -0.0135(10) 0.0000(11) 0.0063(10)
C24 0.0619(16) 0.0419(13) 0.0434(14) -0.0218(11) -0.0227(13) 0.0155(12)

loop_
_atom_type_symbol
_atom_type_description
_atom_type_scat_dispersion_real
_atom_type_scat_dispersion_imag
_atom_type_scat_source
C C 0.0033 0.0016 'International Tables Vol C Tables 4.2.6.8 and 6.1.1.4'
H H 0.0000 0.0000 'International Tables Vol C Tables 4.2.6.8 and 6.1.1.4'
N N 0.0061 0.0033 'International Tables Vol C Tables 4.2.6.8 and 6.1.1.4'
O O 0.0106 0.0060 'International Tables Vol C Tables 4.2.6.8 and 6.1.1.4'
Cl Cl 0.1484 0.1585 'International Tables Vol C Tables 4.2.6.8 and 6.1.1.4'
Ti Ti 0.2776 0.4457 'International Tables Vol C Tables 4.2.6.8 and 6.1.1.4'

loop_
_geom_angle_atom_site_label_1
_geom_angle_atom_site_label_2
_geom_angle_atom_site_label_3
_geom_angle
_geom_angle_site_symmetry_1
_geom_angle_site_symmetry_3
_geom_angle_publ_flag
O1 Ti O2 88.40(6) . . ?
O1 Ti N 81.27(6) . . ?
O2 Ti N 84.55(6) . . ?
O1 Ti Cl3 90.72(5) . . ?
O2 Ti Cl3 176.26(4) . . ?
N Ti Cl3 91.73(5) . . ?
O1 Ti Cl2 94.97(5) . . ?
O2 Ti Cl2 85.95(5) . . ?
N Ti Cl2 169.86(4) . . ?
Cl3 Ti Cl2 97.75(3) . . ?
O1 Ti Cl1 168.64(5) . . ?
O2 Ti Cl1 86.89(5) . . ?
N Ti Cl1 87.99(5) . . ?
Cl3 Ti Cl1 93.32(4) . . ?
Cl2 Ti Cl1 95.00(3) . . ?
C1 O1 Ti 140.64(13) . . ?
C21 O2 C24 106.57(17) . . ?
C21 O2 Ti 119.47(12) . . ?
C24 O2 Ti 125.90(13) . . ?
C10 N C11 113.68(16) . . ?
C10 N Ti 122.19(13) . . ?
C11 N Ti 124.13(12) . . ?
O1 C1 C2 116.83(17) . . ?
O1 C1 C6 121.07(18) . . ?
C2 C1 C6 122.09(18) . . ?
C1 C2 C3 119.42(19) . . ?
C1 C2 C10 122.38(18) . . ?
C3 C2 C10 118.17(19) . . ?
C4 C3 C2 119.9(2) . . ?
C4 C3 H3 120.1 . . ?
C2 C3 H3 120.1 . . ?
C3 C4 C5 119.5(2) . . ?
C3 C4 H4 120.2 . . ?
C5 C4 H4 120.2 . . ?
C4 C5 C6 123.59(19) . . ?
C4 C5 H5 118.2 . . ?
C6 C5 H5 118.2 . . ?
C5 C6 C1 115.44(19) . . ?
C5 C6 C61 122.27(18) . . ?
C1 C6 C61 122.29(18) . . ?
C62 C61 C6 111.11(18) . . ?
C62 C61 C63 107.90(19) . . ?
C6 C61 C63 110.25(17) . . ?
C62 C61 C64 107.89(18) . . ?
C6 C61 C64 110.44(17) . . ?
C63 C61 C64 109.17(18) . . ?
C61 C62 H62A 109.5 . . ?
C61 C62 H62B 109.5 . . ?
H62A C62 H62B 109.5 . . ?
C61 C62 H62C 109.5 . . ?
H62A C62 H62C 109.5 . . ?
H62B C62 H62C 109.5 . . ?
C61 C63 H63A 109.5 . . ?
C61 C63 H63B 109.5 . . ?
H63A C63 H63B 109.5 . . ?
C61 C63 H63C 109.5 . . ?
H63A C63 H63C 109.5 . . ?
H63B C63 H63C 109.5 . . ?
C61 C64 H64A 109.5 . . ?
C61 C64 H64B 109.5 . . ?
H64A C64 H64B 109.5 . . ?
C61 C64 H64C 109.5 . . ?
H64A C64 H64C 109.5 . . ?
H64B C64 H64C 109.5 . . ?
N C10 C2 127.82(19) . . ?
N C10 H10 116.1 . . ?
C2 C10 H10 116.1 . . ?
C16 C11 C12 121.05(18) . . ?
C16 C11 N 119.89(17) . . ?
C12 C11 N 119.02(17) . . ?
C13 C12 C11 118.25(19) . . ?
C13 C12 C121 119.35(19) . . ?
C11 C12 C121 122.38(19) . . ?
C14 C13 C12 122.2(2) . . ?
C14 C13 H13 118.9 . . ?
C12 C13 H13 118.9 . . ?
C13 C14 C15 118.28(19) . . ?
C13 C14 C141 120.5(2) . . ?
C15 C14 C141 121.3(2) . . ?
C14 C15 C16 122.22(19) . . ?
C14 C15 H15 118.9 . . ?
C16 C15 H15 118.9 . . ?
C11 C16 C15 117.96(19) . . ?
C11 C16 C161 123.31(18) . . ?
C15 C16 C161 118.68(18) . . ?
C12 C121 H12A 109.5 . . ?
C12 C121 H12B 109.5 . . ?
H12A C121 H12B 109.5 . . ?
C12 C121 H12C 109.5 . . ?
H12A C121 H12C 109.5 . . ?
H12B C121 H12C 109.5 . . ?
C14 C141 H14A 109.5 . . ?
C14 C141 H14B 109.5 . . ?
H14A C141 H14B 109.5 . . ?
C14 C141 H14C 109.5 . . ?
H14A C141 H14C 109.5 . . ?
H14B C141 H14C 109.5 . . ?
C16 C161 H16A 109.5 . . ?
C16 C161 H16B 109.5 . . ?
H16A C161 H16B 109.5 . . ?
C16 C161 H16C 109.5 . . ?
H16A C161 H16C 109.5 . . ?
H16B C161 H16C 109.5 . . ?
O2 C21 C22 106.32(19) . . ?
O2 C21 H21A 110.5 . . ?
C22 C21 H21A 110.5 . . ?
O2 C21 H21B 110.5 . . ?
C22 C21 H21B 110.5 . . ?
H21A C21 H21B 108.7 . . ?
C23 C22 C21 107.3(2) . . ?
C23 C22 H22A 110.2 . . ?
C21 C22 H22A 110.2 . . ?
C23 C22 H22B 110.2 . . ?
C21 C22 H22B 110.2 . . ?
H22A C22 H22B 108.5 . . ?
C22 C23 C24 104.5(2) . . ?
C22 C23 H23A 110.8 . . ?
C24 C23 H23A 110.8 . . ?
C22 C23 H23B 110.8 . . ?
C24 C23 H23B 110.8 . . ?
H23A C23 H23B 108.9 . . ?
O2 C24 C23 105.82(18) . . ?
O2 C24 H24A 110.6 . . ?
C23 C24 H24A 110.6 . . ?
O2 C24 H24B 110.6 . . ?
C23 C24 H24B 110.6 . . ?
H24A C24 H24B 108.7 . . ?

loop_
_geom_bond_atom_site_label_1
_geom_bond_atom_site_label_2
_geom_bond_distance
_geom_bond_site_symmetry_2
_geom_bond_publ_flag
Ti O1 1.8328(15) . ?
Ti O2 2.1669(14) . ?
Ti N 2.2558(17) . ?
Ti Cl3 2.2914(8) . ?
Ti Cl2 2.2943(9) . ?
Ti Cl1 2.3196(9) . ?
O1 C1 1.356(2) . ?
O2 C21 1.461(3) . ?
O2 C24 1.464(3) . ?
N C10 1.305(3) . ?
N C11 1.463(2) . ?
C1 C2 1.408(3) . ?
C1 C6 1.418(3) . ?
C2 C3 1.410(3) . ?
C2 C10 1.452(3) . ?
C3 C4 1.381(3) . ?
C3 H3 0.9300 . ?
C4 C5 1.396(3) . ?
C4 H4 0.9300 . ?
C5 C6 1.406(3) . ?
C5 H5 0.9300 . ?
C6 C61 1.542(3) . ?
C61 C62 1.533(3) . ?
C61 C63 1.544(3) . ?
C61 C64 1.546(3) . ?
C62 H62A 0.9600 . ?
C62 H62B 0.9600 . ?
C62 H62C 0.9600 . ?
C63 H63A 0.9600 . ?
C63 H63B 0.9600 . ?
C63 H63C 0.9600 . ?
C64 H64A 0.9600 . ?
C64 H64B 0.9600 . ?
C64 H64C 0.9600 . ?
C10 H10 0.9300 . ?
C11 C16 1.397(3) . ?
C11 C12 1.411(3) . ?
C12 C13 1.396(3) . ?
C12 C121 1.506(3) . ?
C13 C14 1.385(3) . ?
C13 H13 0.9300 . ?
C14 C15 1.387(3) . ?
C14 C141 1.515(3) . ?
C15 C16 1.406(3) . ?
C15 H15 0.9300 . ?
C16 C161 1.508(3) . ?
C121 H12A 0.9600 . ?
C121 H12B 0.9600 . ?
C121 H12C 0.9600 . ?
C141 H14A 0.9600 . ?
C141 H14B 0.9600 . ?
C141 H14C 0.9600 . ?
C161 H16A 0.9600 . ?
C161 H16B 0.9600 . ?
C161 H16C 0.9600 . ?
C21 C22 1.504(3) . ?
C21 H21A 0.9700 . ?
C21 H21B 0.9700 . ?
C22 C23 1.493(4) . ?
C22 H22A 0.9700 . ?
C22 H22B 0.9700 . ?
C23 C24 1.497(3) . ?
C23 H23A 0.9700 . ?
C23 H23B 0.9700 . ?
C24 H24A 0.9700 . ?
C24 H24B 0.9700 . ?
